data_1529656
loop_
_publ_author_name
'Bode, V.H.'
'Voss, E.'

_publ_section_title
;
 Strukturen der Hexafluorometallate(III)
;
_journal_name_full 'Zeitschrift fuer Anorganische und Allgemeine Chemie'
_journal_page_first 1
_journal_page_last 16
_journal_volume 290
_journal_year 1957
_chemical_formula_sum 'F6 H12 In N3'
_chemical_name_systematic '(N H4)3 (In F6)'
_space_group_IT_number 128
_symmetry_space_group_name_Hall '-P 4 2n'
_symmetry_space_group_name_H-M 'P 4/m n c'
_cell_angle_alpha 90
_cell_angle_beta 90
_cell_angle_gamma 90
_cell_formula_units_Z 2
_cell_length_a 6.53
_cell_length_b 6.53
_cell_length_c 9.49
_cell_volume 404.662
_citation_journal_id_ASTM ZAACAB
_cod_data_source_file Bode_ZAACAB_1957_26.cif
_cod_data_source_block H12F6In1N3
_cod_original_cell_volume 404.6622
_cod_original_formula_sum 'H12 F6 In1 N3'
_cod_database_code 1529656

loop_
_symmetry_equiv_pos_as_xyz
x,y,z
-y,x,z
-x,-y,z
y,-x,z
x+1/2,-y+1/2,-z+1/2
y+1/2,x+1/2,-z+1/2
-x+1/2,y+1/2,-z+1/2
-y+1/2,-x+1/2,-z+1/2
-x,-y,-z
y,-x,-z
x,y,-z
-y,x,-z
-x-1/2,y-1/2,z-1/2
-y-1/2,-x-1/2,z-1/2
x-1/2,-y-1/2,z-1/2
y-1/2,x-1/2,z-1/2

loop_
_atom_site_label
_atom_site_type_symbol
_atom_site_fract_x
_atom_site_fract_y
_atom_site_fract_z
_atom_site_occupancy
_atom_site_U_iso_or_equiv
_atom_site_attached_hydrogens
N1 N-3 0 0 0.5 1 0.0 4
N2 N-3 0 0.5 0.25 1 0.0 4
F2 F-1 0.28 0.145 0 1 0.0 0
F1 F-1 0 0 0.215 1 0.0 0
In1 In+3 0 0 0 1 0.0 0
